data_7223235
loop_
_publ_author_name
'Ananyev, Ivan V.'
'Bushmarinov, Ivan S.'
'Ushakov, Ivan E.'
'Aitkulova, Liliya I.'
'Lyssenko, Konstantin A.'

_publ_section_title
;
 Tuning of double-well potential of short strong hydrogen bond by ionic
 interactions in alkali metal hydrodicarboxylates
;
_journal_name_full 'RSC Adv.'
_journal_paper_doi 10.1039/C5RA19870D
_journal_year 2015
_chemical_formula_moiety 'C4 H3 Na O4'
_chemical_formula_sum 'C4 H3 Na O4'
_chemical_formula_weight 138.05
_space_group_crystal_system triclinic
_space_group_IT_number 2
_space_group_name_Hall '-P 1'
_space_group_name_H-M_alt 'P -1'
_symmetry_space_group_name_Hall '-P 1'
_symmetry_space_group_name_H-M 'P -1'
_atom_sites_solution_hydrogens difmap
_audit_creation_method SHELXL-2014/6
_audit_update_record
;
2015-09-24 deposited with the CCDC.
2015-11-05 downloaded from the CCDC.
;
_cell_angle_alpha 82.191(2)
_cell_angle_beta 87.998(2)
_cell_angle_gamma 67.167(2)
_cell_formula_units_Z 2
_cell_length_a 5.3472(6)
_cell_length_b 6.5737(7)
_cell_length_c 7.9466(8)
_cell_measurement_reflns_used 108
_cell_measurement_temperature 250(2)
_cell_measurement_theta_max 25
_cell_measurement_theta_min 3
_cell_volume 255.01(5)
_computing_cell_refinement 'Bruker SAINT'
_computing_data_collection 'Bruker APEX II'
_computing_data_reduction 'Bruker SAINT'
_computing_molecular_graphics 'Bruker SHELXTL'
_computing_publication_material 'Bruker SHELXTL'
_computing_structure_refinement 'SHELXL-97 (Sheldrick, 1997)'
_computing_structure_solution 'SHELXS-97 (Sheldrick, 1997)'
_diffrn_ambient_temperature 250(2)
_diffrn_measured_fraction_theta_full 1.000
_diffrn_measured_fraction_theta_max 1.000
_diffrn_measurement_device_type 'Bruker APEX II CCD area detector''
_diffrn_measurement_method 'omega scans'
_diffrn_radiation_type MoK\a
_diffrn_radiation_wavelength 0.71073
_diffrn_reflns_av_R_equivalents 0.0180
_diffrn_reflns_av_unetI/netI 0.0227
_diffrn_reflns_laue_measured_fraction_full 1.000
_diffrn_reflns_laue_measured_fraction_max 1.000
_diffrn_reflns_limit_h_max 7
_diffrn_reflns_limit_h_min -7
_diffrn_reflns_limit_k_max 9
_diffrn_reflns_limit_k_min -9
_diffrn_reflns_limit_l_max 11
_diffrn_reflns_limit_l_min -11
_diffrn_reflns_number 3412
_diffrn_reflns_point_group_measured_fraction_full 1.000
_diffrn_reflns_point_group_measured_fraction_max 1.000
_diffrn_reflns_theta_full 25.242
_diffrn_reflns_theta_max 30.000
_diffrn_reflns_theta_min 2.588
_exptl_absorpt_coefficient_mu 0.230
_exptl_absorpt_correction_T_max 0.966
_exptl_absorpt_correction_T_min 0.929
_exptl_absorpt_correction_type multi-scan
_exptl_absorpt_process_details SADABS
_exptl_crystal_colour colorless
_exptl_crystal_density_diffrn 1.798
_exptl_crystal_description prism
_exptl_crystal_F_000 140
_exptl_crystal_size_max 0.240
_exptl_crystal_size_mid 0.210
_exptl_crystal_size_min 0.190
_refine_diff_density_max 0.438
_refine_diff_density_min -0.267
_refine_diff_density_rms 0.067
_refine_ls_extinction_method none
_refine_ls_goodness_of_fit_ref 1.070
_refine_ls_hydrogen_treatment refall
_refine_ls_matrix_type full
_refine_ls_number_parameters 94
_refine_ls_number_reflns 1492
_refine_ls_number_restraints 0
_refine_ls_restrained_S_all 1.070
_refine_ls_R_factor_all 0.0367
_refine_ls_R_factor_gt 0.0333
_refine_ls_shift/su_max 0.000
_refine_ls_shift/su_mean 0.000
_refine_ls_structure_factor_coef Fsqd
_refine_ls_weighting_details 'w=1/[\s^2^(Fo^2^)+(0.0493P)^2^+0.0675P] where P=(Fo^2^+2Fc^2^)/3'
_refine_ls_weighting_scheme calc
_refine_ls_wR_factor_gt 0.0888
_refine_ls_wR_factor_ref 0.0922
_reflns_Friedel_coverage 0.000
_reflns_number_gt 1344
_reflns_number_total 1492
_reflns_threshold_expression I>2\s(I)
_cod_data_source_file c5ra19870d2.cif
_cod_data_source_block 250
_cod_database_code 7223235
_shelx_space_group_comment
;
The symmetry employed for this shelxl refinement is uniquely defined
by the following loop, which should always be used as a source of
symmetry information in preference to the above space-group names.
They are only intended as comments.
;
_shelx_estimated_absorpt_t_min 0.947
_shelx_estimated_absorpt_t_max 0.958
_shelxl_version_number 2014/6

loop_
_space_group_symop_operation_xyz
'x, y, z'
'-x, -y, -z'

loop_
_atom_site_label
_atom_site_type_symbol
_atom_site_fract_x
_atom_site_fract_y
_atom_site_fract_z
_atom_site_U_iso_or_equiv
_atom_site_adp_type
_atom_site_occupancy
_atom_site_site_symmetry_order
_atom_site_calc_flag
Na1 Na 0.03122(9) 0.76318(8) 1.39227(6) 0.02085(15) Uani 1 1 d
O3 O 0.25833(17) 0.84548(15) 0.61501(11) 0.0226(2) Uani 1 1 d
O1 O 0.44458(17) 0.72840(16) 1.25279(10) 0.0221(2) Uani 1 1 d
O4 O 0.68283(17) 0.66281(15) 0.53371(10) 0.01954(19) Uani 1 1 d
O2 O 0.84102(17) 0.71259(16) 1.14335(11) 0.0221(2) Uani 1 1 d
C1 C 0.6072(2) 0.73004(18) 1.12478(13) 0.0156(2) Uani 1 1 d
C2 C 0.4781(2) 0.75641(18) 0.95574(13) 0.0169(2) Uani 1 1 d
C3 C 0.6234(2) 0.74032(19) 0.81582(13) 0.0163(2) Uani 1 1 d
C4 C 0.5076(2) 0.75381(18) 0.64419(13) 0.0151(2) Uani 1 1 d
H1 H 0.539(4) 0.704(3) 1.363(3) 0.054(6) Uiso 1 1 d
H2 H 0.285(3) 0.782(3) 0.954(2) 0.027(4) Uiso 1 1 d
H3 H 0.810(4) 0.716(3) 0.823(2) 0.037(5) Uiso 1 1 d

loop_
_atom_site_aniso_label
_atom_site_aniso_U_11
_atom_site_aniso_U_22
_atom_site_aniso_U_33
_atom_site_aniso_U_23
_atom_site_aniso_U_13
_atom_site_aniso_U_12
Na1 0.0161(2) 0.0287(3) 0.0190(3) -0.00621(19) -0.00032(17) -0.0090(2)
O3 0.0173(4) 0.0283(5) 0.0178(4) -0.0061(3) -0.0042(3) -0.0026(3)
O1 0.0225(4) 0.0380(5) 0.0093(4) -0.0023(3) -0.0002(3) -0.0156(4)
O4 0.0189(4) 0.0299(5) 0.0101(4) -0.0042(3) 0.0015(3) -0.0092(3)
O2 0.0170(4) 0.0331(5) 0.0153(4) -0.0060(3) -0.0016(3) -0.0077(3)
C1 0.0184(5) 0.0162(5) 0.0112(4) -0.0025(4) -0.0014(4) -0.0053(4)
C2 0.0183(5) 0.0206(5) 0.0118(5) -0.0024(4) -0.0027(4) -0.0073(4)
C3 0.0159(5) 0.0199(5) 0.0119(5) -0.0036(4) -0.0026(4) -0.0048(4)
C4 0.0176(5) 0.0171(5) 0.0109(4) -0.0013(4) -0.0012(4) -0.0072(4)

loop_
_atom_type_symbol
_atom_type_description
_atom_type_scat_dispersion_real
_atom_type_scat_dispersion_imag
_atom_type_scat_source
C C 0.0033 0.0016 'International Tables Vol C Tables 4.2.6.8 and 6.1.1.4'
H H 0.0000 0.0000 'International Tables Vol C Tables 4.2.6.8 and 6.1.1.4'
Na Na 0.0362 0.0249 'International Tables Vol C Tables 4.2.6.8 and 6.1.1.4'
O O 0.0106 0.0060 'International Tables Vol C Tables 4.2.6.8 and 6.1.1.4'

loop_
_geom_angle_atom_site_label_1
_geom_angle_atom_site_label_2
_geom_angle_atom_site_label_3
_geom_angle
_geom_angle_site_symmetry_1
_geom_angle_site_symmetry_3
O2 Na1 O1 91.79(3) 1_455 .
O2 Na1 O4 83.89(3) 1_455 1_456
O1 Na1 O4 160.35(4) . 1_456
O2 Na1 O3 170.99(4) 1_455 1_556
O1 Na1 O3 80.91(3) . 1_556
O4 Na1 O3 104.74(3) 1_456 1_556
O2 Na1 O3 95.59(3) 1_455 2_577
O1 Na1 O3 109.53(4) . 2_577
O4 Na1 O3 90.00(3) 1_456 2_577
O3 Na1 O3 82.02(3) 1_556 2_577
O2 Na1 O4 92.59(3) 1_455 2_667
O1 Na1 O4 78.68(3) . 2_667
O4 Na1 O4 82.36(3) 1_456 2_667
O3 Na1 O4 91.15(3) 1_556 2_667
O3 Na1 O4 168.16(4) 2_577 2_667
O2 Na1 Na1 135.82(3) 1_455 2_578
O1 Na1 Na1 96.76(3) . 2_578
O4 Na1 Na1 99.68(3) 1_456 2_578
O3 Na1 Na1 41.17(2) 1_556 2_578
O3 Na1 Na1 40.86(2) 2_577 2_578
O4 Na1 Na1 131.59(3) 2_667 2_578
O2 Na1 Na1 87.91(3) 1_455 2_568
O1 Na1 Na1 117.62(3) . 2_568
O4 Na1 Na1 43.26(2) 1_456 2_568
O3 Na1 Na1 100.13(3) 1_556 2_568
O3 Na1 Na1 132.59(3) 2_577 2_568
O4 Na1 Na1 39.10(2) 2_667 2_568
Na1 Na1 Na1 124.47(3) 2_578 2_568
O2 Na1 H1 113.3(5) 1_455 .
O1 Na1 H1 22.4(5) . .
O4 Na1 H1 149.8(5) 1_456 .
O3 Na1 H1 60.2(5) 1_556 .
O3 Na1 H1 111.6(5) 2_577 .
O4 Na1 H1 72.6(5) 2_667 .
Na1 Na1 H1 85.2(5) 2_578 .
Na1 Na1 H1 110.1(5) 2_568 .
C4 O3 Na1 123.57(7) . 1_554
C4 O3 Na1 128.03(8) . 2_577
Na1 O3 Na1 97.98(3) 1_554 2_577
C1 O1 Na1 157.49(7) . .
C1 O1 H1 111.3(12) . .
Na1 O1 H1 91.1(12) . .
C4 O4 Na1 131.86(7) . 1_654
C4 O4 Na1 116.07(7) . 2_667
Na1 O4 Na1 97.64(3) 1_654 2_667
C1 O2 Na1 126.05(7) . 1_655
O2 C1 O1 123.07(10) . .
O2 C1 C2 123.44(10) . .
O1 C1 C2 113.49(9) . .
C3 C2 C1 120.53(10) . .
C3 C2 H2 122.4(10) . .
C1 C2 H2 117.1(10) . .
C2 C3 C4 122.72(10) . .
C2 C3 H3 119.8(12) . .
C4 C3 H3 117.4(11) . .
O3 C4 O4 124.00(10) . .
O3 C4 C3 120.95(10) . .
O4 C4 C3 115.04(9) . .

loop_
_geom_bond_atom_site_label_1
_geom_bond_atom_site_label_2
_geom_bond_distance
_geom_bond_site_symmetry_2
Na1 O2 2.3748(9) 1_455
Na1 O1 2.3815(10) .
Na1 O4 2.4032(9) 1_456
Na1 O3 2.4126(9) 1_556
Na1 O3 2.4275(10) 2_577
Na1 O4 2.6111(10) 2_667
Na1 Na1 3.6522(10) 2_578
Na1 Na1 3.7766(10) 2_568
Na1 H1 2.60(2) .
O3 C4 1.2463(13) .
O3 Na1 2.4126(9) 1_554
O3 Na1 2.4276(10) 2_577
O1 C1 1.3166(13) .
O1 H1 0.99(2) .
O4 C4 1.2872(13) .
O4 Na1 2.4032(9) 1_654
O4 Na1 2.6111(10) 2_667
O2 C1 1.2228(14) .
O2 Na1 2.3748(9) 1_655
C1 C2 1.4897(15) .
C2 C3 1.3260(16) .
C2 H2 0.981(16) .
C3 C4 1.4951(15) .
C3 H3 0.952(18) .

loop_
_geom_torsion_atom_site_label_1
_geom_torsion_atom_site_label_2
_geom_torsion_atom_site_label_3
_geom_torsion_atom_site_label_4
_geom_torsion
_geom_torsion_site_symmetry_1
Na1 O2 C1 O1 -16.51(16) 1_655
Na1 O2 C1 C2 163.13(8) 1_655
Na1 O1 C1 O2 171.84(15) .
Na1 O1 C1 C2 -7.8(3) .
O2 C1 C2 C3 6.65(18) .
O1 C1 C2 C3 -173.67(11) .
C1 C2 C3 C4 176.80(10) .
Na1 O3 C4 O4 23.12(15) 1_554
Na1 O3 C4 O4 -113.82(11) 2_577
Na1 O3 C4 C3 -156.06(8) 1_554
Na1 O3 C4 C3 66.99(13) 2_577
Na1 O4 C4 O3 111.84(11) 1_654
Na1 O4 C4 O3 -118.59(10) 2_667
Na1 O4 C4 C3 -68.93(12) 1_654
Na1 O4 C4 C3 60.64(11) 2_667
C2 C3 C4 O3 21.91(17) .
C2 C3 C4 O4 -157.34(11) .
